data_7216543
loop_
_publ_author_name
'Cruickshank, Dyanne L.'
'Younis, Yassir'
'Njuguna, Nicholas M.'
'Ongarora, Dennis S. B.'
'Chibale, Kelly'
'Caira, Mino R.'

_publ_section_title
;
 Alternative solid-state forms of a potent antimalarial aminopyridine:
 X-ray crystallographic, thermal and solubility aspects
;
_journal_issue 26
_journal_name_full CrystEngComm
_journal_page_first 5781
_journal_paper_doi 10.1039/c3ce41798k
_journal_volume 16
_journal_year 2014
_chemical_formula_moiety 'C18 H18 N3 O3 S, C7 H5 O3 S, H2 O1'
_chemical_formula_sum 'C25 H25 N3 O7 S'
_chemical_formula_weight 511.54
_chemical_melting_point 452
_chemical_name_systematic
; 
 3-6(-Methoxypyridin-3-yl)-5-(4-methylsulfonylphenyl)-
pyridine-2-amine. 2-hydroxybenzoate salt hydrate
;
_space_group_IT_number 14
_symmetry_cell_setting monoclinic
_symmetry_space_group_name_Hall '-P 2ybc'
_symmetry_space_group_name_H-M 'P 1 21/c 1'
_atom_sites_solution_hydrogens geom
_atom_sites_solution_primary direct
_atom_sites_solution_secondary difmap
_audit_creation_method SHELXL-97
_cell_angle_alpha 90.00
_cell_angle_beta 110.9770(10)
_cell_angle_gamma 90.00
_cell_formula_units_Z 4
_cell_length_a 13.2320(8)
_cell_length_b 11.6031(7)
_cell_length_c 16.5449(10)
_cell_measurement_reflns_used 7246
_cell_measurement_temperature 173(2)
_cell_measurement_theta_max 30.58
_cell_measurement_theta_min 2.41
_cell_volume 2371.8(2)
_computing_cell_refinement 'SAINT (Bruker, 2001)'
_computing_data_collection 'Bruker Apex2'
_computing_data_reduction 'Bruker SAINT, SADABS and XPREP'
_computing_molecular_graphics
;
Mercury (Macrae at al., 2006) and POV-RAY (Cason, 2003)
;
_computing_publication_material 'PLATON (Spek, 2003)'
_computing_structure_refinement 'SHELXH-97 (Sheldrick, 1997)'
_computing_structure_solution 'SHELXS-97 (Sheldrick, 1990)'
_diffrn_ambient_temperature 173(2)
_diffrn_measured_fraction_theta_full 0.994
_diffrn_measured_fraction_theta_max 0.994
_diffrn_measurement_device_type 'Bruker Kappa Apex II Duo diffractometer'
_diffrn_measurement_method 'phi- and omega-scans of 0.5 deg.'
_diffrn_radiation_monochromator graphite
_diffrn_radiation_source 'fine-focus sealed tube'
_diffrn_radiation_type MoK\a
_diffrn_radiation_wavelength 0.71073
_diffrn_reflns_av_R_equivalents 0.0297
_diffrn_reflns_av_sigmaI/netI 0.0191
_diffrn_reflns_limit_h_max 18
_diffrn_reflns_limit_h_min -18
_diffrn_reflns_limit_k_max 16
_diffrn_reflns_limit_k_min -16
_diffrn_reflns_limit_l_max 23
_diffrn_reflns_limit_l_min -23
_diffrn_reflns_number 44253
_diffrn_reflns_theta_full 30.58
_diffrn_reflns_theta_max 30.58
_diffrn_reflns_theta_min 2.41
_exptl_absorpt_coefficient_mu 0.189
_exptl_absorpt_correction_T_max 0.9585
_exptl_absorpt_correction_T_min 0.8972
_exptl_absorpt_correction_type multi-scan
_exptl_absorpt_process_details 'SADABS (Sheldrick, 2008)'
_exptl_crystal_colour 'translucent yellow'
_exptl_crystal_density_diffrn 1.433
_exptl_crystal_density_method 'not measured'
_exptl_crystal_description blocks
_exptl_crystal_F_000 1072
_exptl_crystal_size_max 0.59
_exptl_crystal_size_mid 0.28
_exptl_crystal_size_min 0.23
_refine_diff_density_max 0.466
_refine_diff_density_min -0.717
_refine_diff_density_rms 0.059
_refine_ls_extinction_method none
_refine_ls_goodness_of_fit_ref 1.036
_refine_ls_hydrogen_treatment constr
_refine_ls_matrix_type full
_refine_ls_number_parameters 327
_refine_ls_number_reflns 7246
_refine_ls_number_restraints 0
_refine_ls_restrained_S_all 1.036
_refine_ls_R_factor_all 0.0620
_refine_ls_R_factor_gt 0.0488
_refine_ls_shift/su_max 0.000
_refine_ls_shift/su_mean 0.000
_refine_ls_structure_factor_coef Fsqd
_refine_ls_weighting_details 'calc w=1/[\s^2^(Fo^2^)+(0.0730P)^2^+1.2846P] where P=(Fo^2^+2Fc^2^)/3'
_refine_ls_weighting_scheme calc
_refine_ls_wR_factor_gt 0.1333
_refine_ls_wR_factor_ref 0.1464
_reflns_number_gt 5872
_reflns_number_total 7246
_reflns_threshold_expression >2sigma(I)
_cod_data_source_file c3ce41798k.txt
_cod_data_source_block c:\dyanne~1\2013\007\s1sali~1\p21c
_cod_depositor_comments 'Adding full bibliography for 7216538--7216544.cif.'
_cod_original_sg_symbol_H-M 'P 21/c'
_cod_database_code 7216543

loop_
_symmetry_equiv_pos_as_xyz
'x, y, z'
'-x, y+1/2, -z+1/2'
'-x, -y, -z'
'x, -y-1/2, z-1/2'

loop_
_atom_site_label
_atom_site_type_symbol
_atom_site_fract_x
_atom_site_fract_y
_atom_site_fract_z
_atom_site_U_iso_or_equiv
_atom_site_adp_type
_atom_site_occupancy
_atom_site_symmetry_multiplicity
_atom_site_calc_flag
_atom_site_refinement_flags
_atom_site_disorder_assembly
_atom_site_disorder_group
S22 S 0.65366(3) 0.99510(3) -0.14648(2) 0.03080(11) Uani 1 1 d . . .
O2 O 0.23521(10) 0.60782(11) 0.36964(8) 0.0393(3) Uani 1 1 d . . .
O23 O 0.64891(12) 0.96568(12) -0.23200(8) 0.0448(3) Uani 1 1 d . . .
O24 O 0.61117(13) 1.10574(10) -0.13503(10) 0.0474(3) Uani 1 1 d . . .
O26 O 0.17416(11) 0.26869(13) 0.17352(9) 0.0462(3) Uani 1 1 d . . .
H26 H 0.2104 0.2355 0.2200 0.055 Uiso 1 1 calc R . .
O34 O 0.23925(10) 0.22375(10) 0.33307(8) 0.0355(3) Uani 1 1 d . . .
O35 O 0.15997(11) 0.30365(12) 0.41747(8) 0.0442(3) Uani 1 1 d . . .
N4 N 0.21999(12) 0.67041(13) 0.23175(10) 0.0383(3) Uani 1 1 d . . .
N13 N 0.32286(10) 0.44635(10) -0.05302(8) 0.0265(2) Uani 1 1 d . . .
H13 H 0.3010 0.3853 -0.0863 0.032 Uiso 1 1 calc R . .
N15 N 0.25397(11) 0.36094(11) 0.04128(8) 0.0307(3) Uani 1 1 d . . .
H15A H 0.2335 0.3022 0.0054 0.037 Uiso 1 1 calc R . .
H15B H 0.2409 0.3607 0.0898 0.037 Uiso 1 1 calc R . .
C1 C 0.16460(18) 0.7005(2) 0.37135(16) 0.0525(5) Uani 1 1 d . . .
H1A H 0.0951 0.6913 0.3237 0.079 Uiso 1 1 calc R . .
H1B H 0.1975 0.7740 0.3650 0.079 Uiso 1 1 calc R . .
H1C H 0.1529 0.6997 0.4266 0.079 Uiso 1 1 calc R . .
C3 C 0.25815(12) 0.59559(14) 0.29671(10) 0.0305(3) Uani 1 1 d . . .
C5 C 0.24712(15) 0.65306(14) 0.16138(11) 0.0358(3) Uani 1 1 d . . .
H5 H 0.2205 0.7057 0.1145 0.043 Uiso 1 1 calc R . .
C6 C 0.31146(12) 0.56308(13) 0.15379(9) 0.0281(3) Uani 1 1 d . . .
C7 C 0.35000(13) 0.48646(14) 0.22367(10) 0.0305(3) Uani 1 1 d . . .
H7 H 0.3945 0.4233 0.2212 0.037 Uiso 1 1 calc R . .
C8 C 0.32314(12) 0.50296(13) 0.29580(9) 0.0297(3) Uani 1 1 d . . .
H8 H 0.3487 0.4519 0.3438 0.036 Uiso 1 1 calc R . .
C9 C 0.33768(12) 0.55102(12) 0.07434(9) 0.0264(3) Uani 1 1 d . . .
C10 C 0.38723(12) 0.63793(12) 0.04589(9) 0.0266(3) Uani 1 1 d . . .
H10 H 0.4083 0.7058 0.0799 0.032 Uiso 1 1 calc R . .
C11 C 0.40808(11) 0.63027(12) -0.03216(9) 0.0239(2) Uani 1 1 d . . .
C12 C 0.37300(12) 0.53155(12) -0.07994(9) 0.0266(3) Uani 1 1 d . . .
H12 H 0.3843 0.5230 -0.1332 0.032 Uiso 1 1 calc R . .
C14 C 0.30458(11) 0.44987(12) 0.02215(9) 0.0253(3) Uani 1 1 d . . .
C16 C 0.46648(11) 0.72149(11) -0.06115(9) 0.0236(2) Uani 1 1 d . . .
C17 C 0.52166(13) 0.80948(13) -0.00460(9) 0.0299(3) Uani 1 1 d . . .
H17 H 0.5197 0.8121 0.0522 0.036 Uiso 1 1 calc R . .
C18 C 0.57922(13) 0.89290(13) -0.03025(9) 0.0303(3) Uani 1 1 d . . .
H18 H 0.6153 0.9530 0.0082 0.036 Uiso 1 1 calc R . .
C19 C 0.58347(12) 0.88740(12) -0.11280(9) 0.0255(3) Uani 1 1 d . . .
C20 C 0.52956(13) 0.80121(12) -0.16996(9) 0.0278(3) Uani 1 1 d . . .
H20 H 0.5331 0.7980 -0.2262 0.033 Uiso 1 1 calc R . .
C21 C 0.47047(12) 0.71981(12) -0.14455(9) 0.0268(3) Uani 1 1 d . . .
H21 H 0.4320 0.6619 -0.1843 0.032 Uiso 1 1 calc R . .
C25 C 0.78903(16) 0.98516(18) -0.07552(14) 0.0471(4) Uani 1 1 d . . .
H25A H 0.8185 0.9099 -0.0824 0.071 Uiso 1 1 calc R . .
H25B H 0.7923 0.9938 -0.0157 0.071 Uiso 1 1 calc R . .
H25C H 0.8317 1.0463 -0.0889 0.071 Uiso 1 1 calc R . .
C27 C 0.10231(14) 0.34222(17) 0.18788(12) 0.0421(4) Uani 1 1 d . . .
C28 C 0.03334(17) 0.4056(3) 0.11754(16) 0.0653(7) Uani 1 1 d . . .
H28 H 0.0363 0.3954 0.0615 0.078 Uiso 1 1 calc R . .
C29 C -0.03841(18) 0.4826(3) 0.1301(2) 0.0756(9) Uani 1 1 d . . .
H29 H -0.0840 0.5263 0.0824 0.091 Uiso 1 1 calc R . .
C30 C -0.04563(18) 0.4975(2) 0.2102(2) 0.0690(8) Uani 1 1 d . . .
H30 H -0.0963 0.5504 0.2178 0.083 Uiso 1 1 calc R . .
C31 C 0.02172(16) 0.43458(17) 0.27982(16) 0.0513(5) Uani 1 1 d . . .
H31 H 0.0169 0.4448 0.3353 0.062 Uiso 1 1 calc R . .
C32 C 0.09649(13) 0.35654(14) 0.26975(12) 0.0364(4) Uani 1 1 d . . .
C33 C 0.16950(13) 0.29109(13) 0.34605(11) 0.0330(3) Uani 1 1 d . . .
O1W O 0.0456(4) 0.7906(4) 0.0848(3) 0.1104(12) Uiso 0.68 1 d P A 1
O2W O 0.9820(7) 1.1828(8) -0.0116(6) 0.102(2) Uiso 0.32 1 d P B 2

loop_
_atom_site_aniso_label
_atom_site_aniso_U_11
_atom_site_aniso_U_22
_atom_site_aniso_U_33
_atom_site_aniso_U_23
_atom_site_aniso_U_13
_atom_site_aniso_U_12
S22 0.0458(2) 0.02082(17) 0.03007(18) 0.00498(12) 0.01884(16) -0.00016(14)
O2 0.0426(6) 0.0428(7) 0.0364(6) -0.0034(5) 0.0189(5) 0.0008(5)
O23 0.0702(9) 0.0392(7) 0.0331(6) 0.0044(5) 0.0285(6) -0.0043(6)
O24 0.0699(9) 0.0208(5) 0.0635(9) 0.0057(5) 0.0383(7) 0.0023(5)
O26 0.0484(7) 0.0509(8) 0.0379(7) 0.0146(6) 0.0137(6) -0.0004(6)
O34 0.0407(6) 0.0266(5) 0.0359(6) 0.0051(4) 0.0099(5) 0.0098(4)
O35 0.0476(7) 0.0415(7) 0.0367(6) -0.0030(5) 0.0067(5) 0.0175(6)
N4 0.0444(8) 0.0324(7) 0.0388(7) 0.0030(6) 0.0156(6) 0.0022(6)
N13 0.0288(6) 0.0203(5) 0.0267(5) -0.0018(4) 0.0057(4) -0.0031(4)
N15 0.0345(6) 0.0253(6) 0.0289(6) 0.0013(5) 0.0073(5) -0.0075(5)
C1 0.0504(11) 0.0507(12) 0.0612(13) -0.0142(10) 0.0259(10) 0.0030(9)
C3 0.0308(7) 0.0303(7) 0.0299(7) -0.0011(5) 0.0104(5) -0.0062(6)
C5 0.0468(9) 0.0283(7) 0.0325(7) 0.0065(6) 0.0146(7) 0.0008(6)
C6 0.0331(7) 0.0240(6) 0.0252(6) 0.0010(5) 0.0081(5) -0.0064(5)
C7 0.0318(7) 0.0290(7) 0.0273(7) 0.0031(5) 0.0065(5) -0.0041(5)
C8 0.0317(7) 0.0295(7) 0.0246(6) 0.0051(5) 0.0061(5) -0.0038(5)
C9 0.0304(6) 0.0227(6) 0.0241(6) 0.0012(5) 0.0071(5) -0.0026(5)
C10 0.0323(7) 0.0213(6) 0.0245(6) -0.0008(5) 0.0082(5) -0.0031(5)
C11 0.0273(6) 0.0199(6) 0.0231(6) 0.0007(5) 0.0072(5) -0.0007(5)
C12 0.0293(6) 0.0233(6) 0.0250(6) -0.0009(5) 0.0072(5) -0.0012(5)
C14 0.0246(6) 0.0218(6) 0.0244(6) 0.0029(5) 0.0024(5) -0.0012(5)
C16 0.0282(6) 0.0190(6) 0.0230(6) 0.0004(4) 0.0082(5) 0.0005(5)
C17 0.0418(8) 0.0269(7) 0.0228(6) -0.0033(5) 0.0137(6) -0.0083(6)
C18 0.0426(8) 0.0241(6) 0.0262(6) -0.0040(5) 0.0147(6) -0.0084(6)
C19 0.0336(7) 0.0192(6) 0.0250(6) 0.0036(5) 0.0120(5) 0.0013(5)
C20 0.0396(7) 0.0215(6) 0.0230(6) 0.0019(5) 0.0122(5) 0.0038(5)
C21 0.0352(7) 0.0210(6) 0.0230(6) -0.0015(5) 0.0090(5) 0.0000(5)
C25 0.0446(10) 0.0448(10) 0.0498(10) 0.0093(8) 0.0143(8) -0.0102(8)
C27 0.0306(7) 0.0424(9) 0.0458(9) 0.0180(8) 0.0046(7) -0.0059(7)
C28 0.0360(9) 0.0897(18) 0.0600(13) 0.0448(13) 0.0047(9) -0.0025(10)
C29 0.0342(10) 0.0854(18) 0.091(2) 0.0574(16) 0.0029(11) 0.0106(11)
C30 0.0386(10) 0.0541(14) 0.098(2) 0.0303(13) 0.0042(11) 0.0160(9)
C31 0.0379(9) 0.0351(9) 0.0680(13) 0.0059(9) 0.0033(8) 0.0088(7)
C32 0.0293(7) 0.0258(7) 0.0435(9) 0.0066(6) 0.0001(6) -0.0005(6)
C33 0.0314(7) 0.0222(6) 0.0373(8) -0.0004(6) 0.0021(6) 0.0032(5)

loop_
_atom_type_symbol
_atom_type_description
_atom_type_scat_dispersion_real
_atom_type_scat_dispersion_imag
_atom_type_scat_source
C C 0.0033 0.0016 'International Tables Vol C Tables 4.2.6.8 and 6.1.1.4'
H H 0.0000 0.0000 'International Tables Vol C Tables 4.2.6.8 and 6.1.1.4'
N N 0.0061 0.0033 'International Tables Vol C Tables 4.2.6.8 and 6.1.1.4'
O O 0.0106 0.0060 'International Tables Vol C Tables 4.2.6.8 and 6.1.1.4'
S S 0.1246 0.1234 'International Tables Vol C Tables 4.2.6.8 and 6.1.1.4'

loop_
_geom_angle_atom_site_label_1
_geom_angle_atom_site_label_2
_geom_angle_atom_site_label_3
_geom_angle
O23 S22 O24 117.41(8)
O23 S22 C25 108.50(10)
O24 S22 C25 108.82(10)
O23 S22 C19 107.52(7)
O24 S22 C19 108.40(7)
C25 S22 C19 105.57(8)
C3 O2 C1 116.92(15)
C27 O26 H26 109.5
C3 N4 C5 117.22(15)
C14 N13 C12 123.53(12)
C14 N13 H13 118.2
C12 N13 H13 118.2
C14 N15 H15A 120.0
C14 N15 H15B 120.0
H15A N15 H15B 120.0
O2 C1 H1A 109.5
O2 C1 H1B 109.5
H1A C1 H1B 109.5
O2 C1 H1C 109.5
H1A C1 H1C 109.5
H1B C1 H1C 109.5
N4 C3 O2 120.66(15)
N4 C3 C8 123.81(14)
O2 C3 C8 115.54(14)
N4 C5 C6 123.63(15)
N4 C5 H5 118.2
C6 C5 H5 118.2
C5 C6 C7 117.29(14)
C5 C6 C9 120.00(13)
C7 C6 C9 122.71(14)
C8 C7 C6 119.79(15)
C8 C7 H7 120.1
C6 C7 H7 120.1
C7 C8 C3 118.27(14)
C7 C8 H8 120.9
C3 C8 H8 120.9
C10 C9 C14 118.43(13)
C10 C9 C6 121.77(13)
C14 C9 C6 119.67(12)
C9 C10 C11 122.59(13)
C9 C10 H10 118.7
C11 C10 H10 118.7
C12 C11 C10 116.14(13)
C12 C11 C16 120.99(12)
C10 C11 C16 122.85(12)
N13 C12 C11 121.63(13)
N13 C12 H12 119.2
C11 C12 H12 119.2
N15 C14 N13 117.89(13)
N15 C14 C9 124.42(13)
N13 C14 C9 117.65(12)
C21 C16 C17 118.29(13)
C21 C16 C11 121.01(12)
C17 C16 C11 120.67(12)
C18 C17 C16 121.05(13)
C18 C17 H17 119.5
C16 C17 H17 119.5
C19 C18 C17 119.23(13)
C19 C18 H18 120.4
C17 C18 H18 120.4
C20 C19 C18 120.82(13)
C20 C19 S22 119.79(11)
C18 C19 S22 119.34(11)
C21 C20 C19 119.60(13)
C21 C20 H20 120.2
C19 C20 H20 120.2
C20 C21 C16 120.98(13)
C20 C21 H21 119.5
C16 C21 H21 119.5
S22 C25 H25A 109.5
S22 C25 H25B 109.5
H25A C25 H25B 109.5
S22 C25 H25C 109.5
H25A C25 H25C 109.5
H25B C25 H25C 109.5
O26 C27 C32 121.99(15)
O26 C27 C28 118.2(2)
C32 C27 C28 119.8(2)
C29 C28 C27 119.7(3)
C29 C28 H28 120.1
C27 C28 H28 120.1
C28 C29 C30 121.2(2)
C28 C29 H29 119.4
C30 C29 H29 119.4
C29 C30 C31 119.3(2)
C29 C30 H30 120.3
C31 C30 H30 120.3
C30 C31 C32 121.0(2)
C30 C31 H31 119.5
C32 C31 H31 119.5
C27 C32 C31 118.81(17)
C27 C32 C33 121.12(16)
C31 C32 C33 120.07(18)
O35 C33 O34 123.68(14)
O35 C33 C32 119.33(15)
O34 C33 C32 117.00(15)

loop_
_geom_bond_atom_site_label_1
_geom_bond_atom_site_label_2
_geom_bond_distance
S22 O23 1.4348(13)
S22 O24 1.4409(13)
S22 C25 1.759(2)
S22 C19 1.7623(14)
O2 C3 1.3528(19)
O2 C1 1.432(2)
O26 C27 1.360(3)
O26 H26 0.8400
O34 C33 1.285(2)
O35 C33 1.241(2)
N4 C3 1.332(2)
N4 C5 1.351(2)
N13 C14 1.3499(18)
N13 C12 1.3518(19)
N13 H13 0.8800
N15 C14 1.3286(18)
N15 H15A 0.8800
N15 H15B 0.8800
C1 H1A 0.9800
C1 H1B 0.9800
C1 H1C 0.9800
C3 C8 1.380(2)
C5 C6 1.381(2)
C5 H5 0.9500
C6 C7 1.402(2)
C6 C9 1.481(2)
C7 C8 1.375(2)
C7 H7 0.9500
C8 H8 0.9500
C9 C10 1.3744(19)
C9 C14 1.430(2)
C10 C11 1.4166(19)
C10 H10 0.9500
C11 C12 1.3747(19)
C11 C16 1.4875(19)
C12 H12 0.9500
C16 C21 1.3997(19)
C16 C17 1.4006(19)
C17 C18 1.389(2)
C17 H17 0.9500
C18 C19 1.3883(19)
C18 H18 0.9500
C19 C20 1.386(2)
C20 C21 1.384(2)
C20 H20 0.9500
C21 H21 0.9500
C25 H25A 0.9800
C25 H25B 0.9800
C25 H25C 0.9800
C27 C32 1.394(3)
C27 C28 1.403(3)
C28 C29 1.372(4)
C28 H28 0.9500
C29 C30 1.374(4)
C29 H29 0.9500
C30 C31 1.385(3)
C30 H30 0.9500
C31 C32 1.395(3)
C31 H31 0.9500
C32 C33 1.493(2)

loop_
_geom_torsion_atom_site_label_1
_geom_torsion_atom_site_label_2
_geom_torsion_atom_site_label_3
_geom_torsion_atom_site_label_4
_geom_torsion
C5 N4 C3 O2 179.45(15)
C5 N4 C3 C8 0.2(2)
C1 O2 C3 N4 3.0(2)
C1 O2 C3 C8 -177.70(15)
C3 N4 C5 C6 -0.1(3)
N4 C5 C6 C7 0.0(2)
N4 C5 C6 C9 -179.64(15)
C5 C6 C7 C8 0.0(2)
C9 C6 C7 C8 179.61(13)
C6 C7 C8 C3 0.1(2)
N4 C3 C8 C7 -0.2(2)
O2 C3 C8 C7 -179.51(13)
C5 C6 C9 C10 56.9(2)
C7 C6 C9 C10 -122.65(16)
C5 C6 C9 C14 -118.80(16)
C7 C6 C9 C14 61.6(2)
C14 C9 C10 C11 -1.0(2)
C6 C9 C10 C11 -176.78(13)
C9 C10 C11 C12 1.8(2)
C9 C10 C11 C16 -176.90(13)
C14 N13 C12 C11 -1.0(2)
C10 C11 C12 N13 -0.9(2)
C16 C11 C12 N13 177.88(13)
C12 N13 C14 N15 179.67(13)
C12 N13 C14 C9 1.8(2)
C10 C9 C14 N15 -178.52(14)
C6 C9 C14 N15 -2.6(2)
C10 C9 C14 N13 -0.8(2)
C6 C9 C14 N13 175.06(13)
C12 C11 C16 C21 11.6(2)
C10 C11 C16 C21 -169.71(13)
C12 C11 C16 C17 -166.46(14)
C10 C11 C16 C17 12.2(2)
C21 C16 C17 C18 -0.2(2)
C11 C16 C17 C18 177.95(14)
C16 C17 C18 C19 -1.2(2)
C17 C18 C19 C20 1.2(2)
C17 C18 C19 S22 178.45(12)
O23 S22 C19 C20 -5.06(15)
O24 S22 C19 C20 122.80(13)
C25 S22 C19 C20 -120.73(14)
O23 S22 C19 C18 177.62(13)
O24 S22 C19 C18 -54.52(15)
C25 S22 C19 C18 61.95(15)
C18 C19 C20 C21 0.2(2)
S22 C19 C20 C21 -177.08(11)
C19 C20 C21 C16 -1.6(2)
C17 C16 C21 C20 1.6(2)
C11 C16 C21 C20 -176.56(13)
O26 C27 C28 C29 -178.5(2)
C32 C27 C28 C29 0.9(3)
C27 C28 C29 C30 -1.2(4)
C28 C29 C30 C31 0.8(4)
C29 C30 C31 C32 0.0(4)
O26 C27 C32 C31 179.18(17)
C28 C27 C32 C31 -0.2(3)
O26 C27 C32 C33 -0.1(3)
C28 C27 C32 C33 -179.43(17)
C30 C31 C32 C27 -0.2(3)
C30 C31 C32 C33 179.02(19)
C27 C32 C33 O35 -178.01(16)
C31 C32 C33 O35 2.8(2)
C27 C32 C33 O34 1.7(2)
C31 C32 C33 O34 -177.49(16)
